data_1535718
loop_
_publ_author_name
'Muradyan, L.A.'
'Bagdasarov, Kh.S.'
'Kevorkov, A.M.'
'Tamazyan, R.A.'
'Simonov, V.I.'

_publ_section_title
;
 Atomic structures of (La1-x Srx)2 Cu O4 with various strontium content
;
_journal_name_full Kristallografiya
_journal_page_first 861
_journal_page_last 868
_journal_volume 35
_journal_year 1990
_chemical_formula_sum 'Cu La1.76 O3.92 Sr0.24'
_chemical_name_systematic 'La (La0.76 Sr0.24) Cu O3.92'
_space_group_IT_number 57
_symmetry_space_group_name_Hall '-P 2c 2b'
_symmetry_space_group_name_H-M 'P b c m'
_cell_angle_alpha 90
_cell_angle_beta 90
_cell_angle_gamma 90
_cell_formula_units_Z 4
_cell_length_a 13.167
_cell_length_b 5.363
_cell_length_c 5.338
_cell_volume 376.941
_citation_journal_id_ASTM KRISAJ
_cod_data_source_file Muradyan_KRISAJ_1990_1017.cif
_cod_data_source_block Cu1La1.76O3.92Sr0.24
_cod_original_cell_volume 376.9408
_cod_original_formula_sum 'Cu1 La1.76 O3.92 Sr0.24'
_cod_database_code 1535718

loop_
_symmetry_equiv_pos_as_xyz
x,y,z
-x,-y,z+1/2
x,-y+1/2,-z
-x,y+1/2,-z+1/2
-x,-y,-z
x,y,-z-1/2
-x,y-1/2,z
x,-y-1/2,z-1/2

loop_
_atom_site_label
_atom_site_type_symbol
_atom_site_fract_x
_atom_site_fract_y
_atom_site_fract_z
_atom_site_occupancy
_atom_site_U_iso_or_equiv
O1 O-2 0.756 0.25 0.5 1 0.0
O2 O-2 0.255 0.25 0 1 0.0
La2 La+3 0.61119 0.0041 0.75 0.76 0.0
O3 O-2 0.9337 -0.024 0.25 1 0.0
Sr1 Sr+2 0.61119 0.0041 0.75 0.24 0.0
Cu1 Cu+2 0.753 0 0.25 1 0.0
O4 O-2 0.4345 -0.025 0.75 0.92 0.0
La1 La+3 0.11108 0.0058 0.25 1 0.0
